data_7059051
loop_
_publ_author_name
'Pitarch-Jarque, Javier'
'Rissanen, Kari'
'Garcia-Granda, Santiago'
'Lopera, Alberto'
'Clares, Maria Paz'
'Garc\'ia-Espa\~na, Enrique'
'Blasco, Salvador'

_publ_section_title
;
 Water and Oxoanion Encapsulation Chemistry in a 1H-Pyrazole azacryptand
;
_journal_name_full 'New Journal of Chemistry'
_journal_paper_doi 10.1039/C9NJ05231C
_journal_year 2019
_chemical_formula_moiety 'C27 H54 N14, 6(N O3), 5(H2 O)'
_chemical_formula_sum 'C27 H64 N20 O23'
_chemical_formula_weight 1036.98
_space_group_crystal_system monoclinic
_space_group_IT_number 14
_space_group_name_Hall '-P 2ybc'
_space_group_name_H-M_alt 'P 1 21/c 1'
_atom_sites_solution_hydrogens mixed
_audit_creation_date 2019-01-18
_audit_creation_method
;
Olex2 1.2
(compiled May 29 2018 13:30:08 for OlexSys, GUI svn.r5506)
;
_audit_update_record
;
2019-04-26 deposited with the CCDC.	2019-11-14 downloaded from the CCDC.
;
_cell_angle_alpha 90
_cell_angle_beta 114.465(2)
_cell_angle_gamma 90
_cell_formula_units_Z 4
_cell_length_a 19.1317(8)
_cell_length_b 13.6910(6)
_cell_length_c 19.6870(8)
_cell_measurement_reflns_used 16386
_cell_measurement_temperature 293(2)
_cell_measurement_theta_max 25.028
_cell_measurement_theta_min 0.998
_cell_volume 4693.7(4)
_computing_cell_refinement 'HKL Scalepack (Otwinowski & Minor 1997)'
_computing_data_collection 'Collect (Bruker AXS BV, 1997-2004)'
_computing_data_reduction 'HKL Denzo and Scalepack (Otwinowski & Minor 1997)'
_computing_molecular_graphics 'Olex2 (Dolomanov et al., 2009)'
_computing_publication_material 'Olex2 (Dolomanov et al., 2009)'
_computing_structure_refinement 'ShelXL (Sheldrick, 2015)'
_diffrn_ambient_temperature 293.15
_diffrn_detector_area_resol_mean 9
_diffrn_measured_fraction_theta_full 1.000
_diffrn_measured_fraction_theta_max 1.000
_diffrn_measurement_device '95mm CCD camera on \k-goniostat'
_diffrn_measurement_device_type KappaCCD
_diffrn_measurement_method CCD
_diffrn_radiation_monochromator 'horizonally mounted graphite crystal'
_diffrn_radiation_type MoK\a
_diffrn_radiation_wavelength 0.71073
_diffrn_reflns_av_R_equivalents 0.0736
_diffrn_reflns_av_unetI/netI 0.0668
_diffrn_reflns_Laue_measured_fraction_full 1.000
_diffrn_reflns_Laue_measured_fraction_max 1.000
_diffrn_reflns_limit_h_max 22
_diffrn_reflns_limit_h_min -22
_diffrn_reflns_limit_k_max 16
_diffrn_reflns_limit_k_min -16
_diffrn_reflns_limit_l_max 23
_diffrn_reflns_limit_l_min -23
_diffrn_reflns_number 28873
_diffrn_reflns_point_group_measured_fraction_full 1.000
_diffrn_reflns_point_group_measured_fraction_max 1.000
_diffrn_reflns_theta_full 24.998
_diffrn_reflns_theta_max 24.998
_diffrn_reflns_theta_min 1.872
_exptl_absorpt_coefficient_mu 0.127
_exptl_absorpt_correction_type none
_exptl_crystal_colour colourless
_exptl_crystal_density_diffrn 1.467
_exptl_crystal_description block
_exptl_crystal_F_000 2200
_exptl_crystal_size_max 0.12
_exptl_crystal_size_mid 0.12
_exptl_crystal_size_min 0.09
_refine_diff_density_max 0.324
_refine_diff_density_min -0.278
_refine_diff_density_rms 0.060
_refine_ls_extinction_coef 0.0088(9)
_refine_ls_extinction_expression Fc^*^=kFc[1+0.001xFc^2^\l^3^/sin(2\q)]^-1/4^
_refine_ls_extinction_method 'SHELXL-2018/3 (Sheldrick 2018)'
_refine_ls_goodness_of_fit_ref 1.009
_refine_ls_hydrogen_treatment mixed
_refine_ls_matrix_type full
_refine_ls_number_parameters 690
_refine_ls_number_reflns 8257
_refine_ls_number_restraints 26
_refine_ls_restrained_S_all 1.019
_refine_ls_R_factor_all 0.1368
_refine_ls_R_factor_gt 0.0594
_refine_ls_shift/su_max 0.000
_refine_ls_shift/su_mean 0.000
_refine_ls_structure_factor_coef Fsqd
_refine_ls_weighting_details 'w=1/[\s^2^(Fo^2^)+(0.1039P)^2^] where P=(Fo^2^+2Fc^2^)/3'
_refine_ls_weighting_scheme calc
_refine_ls_wR_factor_gt 0.1472
_refine_ls_wR_factor_ref 0.1939
_reflns_Friedel_coverage 0.000
_reflns_number_gt 4071
_reflns_number_total 8257
_reflns_threshold_expression 'I > 2\s(I)'
_cod_data_source_file c9nj05231c2.cif
_cod_data_source_block crystal2_nitrate
_cod_original_cell_volume 4693.7(3)
_cod_database_code 7059051
_shelx_shelxl_version_number 2018/3
_shelx_space_group_comment
;
The symmetry employed for this shelxl refinement is uniquely defined
by the following loop, which should always be used as a source of
symmetry information in preference to the above space-group names.
They are only intended as comments.
;
_shelx_estimated_absorpt_t_max 0.989
_shelx_estimated_absorpt_t_min 0.985
_olex2_refinement_description
;
1. Fixed Uiso
 At 1.2 times of:
  All C(H) groups, {H2E,H2F} of O2, {H3C,H3D} of O3, {H4A,H4B} of O4, {H5C,
  H5D} of O5, All C(H,H) groups, All N(H) groups, All N(H,H) groups
 At 1.5 times of:
  {H1C,H1D} of O1
2. Restrained distances
 O2-H2E = O2-H2F
 0.82 with sigma of 0.02
 O3-H3C = O3-H3D
 0.82 with sigma of 0.02
 O4-H4A = O4-H4B
 0.82 with sigma of 0.02
 O5-H5C = O5-H5D
 0.82 with sigma of 0.02
 O11B-N1N
 1.3 with sigma of 0.01
 H2E-H2F
 1.33 with sigma of 0.04
 H3C-H3D
 1.33 with sigma of 0.04
 H4A-H4B
 1.33 with sigma of 0.04
 H5C-H5D
 1.33 with sigma of 0.04
 O22-N2N \\sim O21-N2N \\sim O23-N2N
 with sigma of 0.02
 O0AA-O1AA \\sim O1AA-O21 \\sim O0AA-O21
 with sigma of 0.02
3. Rigid bond restraints
 N1N, O11A
 with sigma for 1-2 distances of 0.01 and sigma for 1-3 distances of 0.01
4. Uiso/Uaniso restraints and constraints
Uanis(O11A) \\sim Ueq: with sigma of 0.001 and sigma for terminal atoms of 0.01
5. Others
 Sof(O13B)=Sof(O11B)=Sof(O12B)=1-FVAR(1)
 Sof(O11A)=Sof(O13A)=Sof(O12A)=FVAR(1)
 Sof(O1AA)=Sof(O0AA)=1-FVAR(2)
 Sof(O22)=Sof(O23)=FVAR(2)
6.a Free rotating group:
 O1(H1C,H1D)
6.b Rotating group with stretchable bonds:
 O2(H2E,H2F), O3(H3C,H3D), O4(H4A,H4B), O5(H5C,H5D)
6.c Secondary CH2 refined with riding coordinates:
 C1(H1A,H1B), C2(H2A,H2B), C3(H3A,H3B), C7(H7A,H7B), C8(H8A,H8B), C9(H9A,H9B),
 C10(H10A,H10B), C11(H11A,H11B), C12(H12A,H12B), C16(H16A,H16B), C17(H17A,H17B),
  C18(H18A,H18B), C19(H19A,H19B), C20(H20A,H20B), C21(H21A,H21B), C25(H25A,
 H25B), C26(H26A,H26B), C27(H27A,H27B), N2(H2C,H2D), N5(H5A,H5B), N7(H7C,H7D),
 N10(H10C,H10D), N11(H11C,H11D), N14(H14A,H14B)
6.d Aromatic/amide H refined with riding coordinates:
 C5(H5), C14(H14), C23(H23), N4(H4), N9(H9), N13(H13)
;
_olex2_submission_special_instructions 'No special instructions were received'

loop_
_space_group_symop_operation_xyz
'x, y, z'
'-x, y+1/2, -z+1/2'
'-x, -y, -z'
'x, -y-1/2, z-1/2'

loop_
_atom_site_label
_atom_site_type_symbol
_atom_site_fract_x
_atom_site_fract_y
_atom_site_fract_z
_atom_site_U_iso_or_equiv
_atom_site_adp_type
_atom_site_occupancy
_atom_site_site_symmetry_order
_atom_site_calc_flag
_atom_site_refinement_flags_posn
_atom_site_refinement_flags_adp
_atom_site_refinement_flags_occupancy
_atom_site_disorder_assembly
_atom_site_disorder_group
C1 C 0.3374(2) 0.8185(2) 0.2403(2) 0.0506(9) Uani 1 1 d . . . . .
H1A H 0.346822 0.878183 0.218864 0.061 Uiso 1 1 calc R . . . .
H1B H 0.369253 0.819889 0.293503 0.061 Uiso 1 1 calc R . . . .
C2 C 0.2545(2) 0.8153(3) 0.2277(2) 0.0514(9) Uani 1 1 d . . . . .
H2A H 0.238501 0.880088 0.235435 0.062 Uiso 1 1 calc R . . . .
H2B H 0.223479 0.796659 0.176445 0.062 Uiso 1 1 calc R . . . .
C3 C 0.1623(2) 0.7574(3) 0.2774(2) 0.0564(10) Uani 1 1 d . . . . .
H3A H 0.157115 0.823292 0.292901 0.068 Uiso 1 1 calc R . . . .
H3B H 0.123892 0.748449 0.226796 0.068 Uiso 1 1 calc R . . . .
C4 C 0.1484(2) 0.6861(3) 0.3276(2) 0.0516(9) Uani 1 1 d . . . . .
C5 C 0.1185(2) 0.5918(3) 0.3121(2) 0.0566(10) Uani 1 1 d . . . . .
H5 H 0.100859 0.559729 0.266396 0.068 Uiso 1 1 calc R . . . .
C6 C 0.1203(2) 0.5559(3) 0.3775(2) 0.0526(10) Uani 1 1 d . . . . .
C7 C 0.0969(3) 0.4624(3) 0.3989(3) 0.0668(12) Uani 1 1 d . . . . .
H7A H 0.042497 0.464765 0.387623 0.080 Uiso 1 1 calc R . . . .
H7B H 0.124675 0.453026 0.452317 0.080 Uiso 1 1 calc R . . . .
C8 C 0.0979(2) 0.2832(3) 0.3878(2) 0.0539(10) Uani 1 1 d . . . . .
H8A H 0.054217 0.289410 0.400482 0.065 Uiso 1 1 calc R . . . .
H8B H 0.142341 0.266344 0.433005 0.065 Uiso 1 1 calc R . . . .
C9 C 0.0826(2) 0.2019(3) 0.3317(2) 0.0513(9) Uani 1 1 d . . . . .
H9A H 0.081913 0.140275 0.355770 0.062 Uiso 1 1 calc R . . . .
H9B H 0.032133 0.211401 0.291665 0.062 Uiso 1 1 calc R . . . .
C10 C 0.1105(2) 0.1294(3) 0.23397(19) 0.0516(9) Uani 1 1 d . . . . .
H10A H 0.087061 0.072664 0.245511 0.062 Uiso 1 1 calc R . . . .
H10B H 0.153183 0.106992 0.223536 0.062 Uiso 1 1 calc R . . . .
C11 C 0.0523(2) 0.1795(3) 0.1657(2) 0.0561(10) Uani 1 1 d . . . . .
H11A H 0.032156 0.132991 0.124953 0.067 Uiso 1 1 calc R . . . .
H11B H 0.009906 0.202623 0.176201 0.067 Uiso 1 1 calc R . . . .
C12 C 0.1242(2) 0.2372(3) 0.0925(2) 0.0607(11) Uani 1 1 d . . . . .
H12A H 0.088327 0.199866 0.050716 0.073 Uiso 1 1 calc R . . . .
H12B H 0.168603 0.196349 0.119182 0.073 Uiso 1 1 calc R . . . .
C13 C 0.1486(2) 0.3257(3) 0.0640(2) 0.0508(9) Uani 1 1 d . . . . .
C14 C 0.2221(2) 0.3592(3) 0.0785(2) 0.0543(10) Uani 1 1 d . . . . .
H14 H 0.268495 0.330163 0.108968 0.065 Uiso 1 1 calc R . . . .
C15 C 0.2117(2) 0.4439(3) 0.0386(2) 0.0500(9) Uani 1 1 d . . . . .
C16 C 0.2667(2) 0.5153(3) 0.0316(2) 0.0572(10) Uani 1 1 d . . . . .
H16A H 0.314836 0.482544 0.040974 0.069 Uiso 1 1 calc R . . . .
H16B H 0.246311 0.540695 -0.018933 0.069 Uiso 1 1 calc R . . . .
C17 C 0.3369(2) 0.6695(3) 0.0809(2) 0.0581(10) Uani 1 1 d . . . . .
H17A H 0.321646 0.689807 0.029484 0.070 Uiso 1 1 calc R . . . .
H17B H 0.387289 0.639600 0.097977 0.070 Uiso 1 1 calc R . . . .
C18 C 0.3410(2) 0.7578(3) 0.1285(2) 0.0534(9) Uani 1 1 d . . . . .
H18A H 0.379541 0.802330 0.126537 0.064 Uiso 1 1 calc R . . . .
H18B H 0.291925 0.791275 0.107603 0.064 Uiso 1 1 calc R . . . .
C19 C 0.4424(2) 0.7140(3) 0.2458(2) 0.0533(9) Uani 1 1 d . . . . .
H19A H 0.469911 0.774742 0.249752 0.064 Uiso 1 1 calc R . . . .
H19B H 0.456984 0.669688 0.215485 0.064 Uiso 1 1 calc R . . . .
C20 C 0.4681(2) 0.6706(3) 0.3231(2) 0.0597(10) Uani 1 1 d . . . . .
H20A H 0.523674 0.674489 0.347815 0.072 Uiso 1 1 calc R . . . .
H20B H 0.447626 0.710360 0.351362 0.072 Uiso 1 1 calc R . . . .
C21 C 0.5032(2) 0.5146(3) 0.3894(2) 0.0593(10) Uani 1 1 d . . . . .
H21A H 0.509045 0.547818 0.434911 0.071 Uiso 1 1 calc R . . . .
H21B H 0.551959 0.519011 0.385278 0.071 Uiso 1 1 calc R . . . .
C22 C 0.4863(2) 0.4098(3) 0.3959(2) 0.0501(9) Uani 1 1 d . . . . .
C23 C 0.4349(2) 0.3439(3) 0.3465(2) 0.0553(10) Uani 1 1 d . . . . .
H23 H 0.397903 0.357020 0.298813 0.066 Uiso 1 1 calc R . . . .
C24 C 0.4499(2) 0.2554(3) 0.3826(2) 0.0509(9) Uani 1 1 d . . . . .
C25 C 0.4163(2) 0.1560(3) 0.3615(2) 0.0592(10) Uani 1 1 d . . . . .
H25A H 0.455796 0.107825 0.386660 0.071 Uiso 1 1 calc R . . . .
H25B H 0.399819 0.147281 0.308175 0.071 Uiso 1 1 calc R . . . .
C26 C 0.2785(2) 0.1912(3) 0.3331(2) 0.0521(9) Uani 1 1 d . . . . .
H26A H 0.264925 0.176539 0.280977 0.062 Uiso 1 1 calc R . . . .
H26B H 0.286719 0.261098 0.340229 0.062 Uiso 1 1 calc R . . . .
C27 C 0.2137(2) 0.1599(3) 0.3543(2) 0.0518(9) Uani 1 1 d . . . . .
H27A H 0.212558 0.089207 0.356930 0.062 Uiso 1 1 calc R . . . .
H27B H 0.222909 0.185780 0.403155 0.062 Uiso 1 1 calc R . . . .
N1 N 0.35974(16) 0.73372(19) 0.20686(15) 0.0461(7) Uani 1 1 d . . . . .
N2 N 0.24067(16) 0.7451(2) 0.27878(16) 0.0498(7) Uani 1 1 d . . . . .
H2C H 0.275877 0.754173 0.325103 0.060 Uiso 1 1 calc R . . . .
H2D H 0.245629 0.684364 0.265248 0.060 Uiso 1 1 calc R . . . .
N3 N 0.1673(2) 0.7087(2) 0.39922(19) 0.0670(9) Uani 1 1 d . . . . .
N4 N 0.1498(2) 0.6276(2) 0.42769(19) 0.0663(9) Uani 1 1 d . . . . .
H4 H 0.156821 0.622276 0.473610 0.080 Uiso 1 1 calc R . . . .
N5 N 0.11196(17) 0.3790(2) 0.35936(16) 0.0523(8) Uani 1 1 d . . . . .
H5A H 0.160499 0.381508 0.364844 0.063 Uiso 1 1 calc R . . . .
H5B H 0.081828 0.383746 0.310862 0.063 Uiso 1 1 calc R . . . .
N6 N 0.13965(16) 0.1955(2) 0.29927(15) 0.0460(7) Uani 1 1 d . . . . .
N7 N 0.08740(17) 0.2637(2) 0.14284(16) 0.0523(8) Uani 1 1 d . . . . .
H7C H 0.051047 0.307899 0.120171 0.063 Uiso 1 1 calc R . . . .
H7D H 0.122400 0.291371 0.183662 0.063 Uiso 1 1 calc R . . . .
N8 N 0.09489(18) 0.3856(2) 0.01766(17) 0.0573(8) Uani 1 1 d . . . . .
N9 N 0.13508(19) 0.4572(2) 0.00343(17) 0.0562(8) Uani 1 1 d . . . . .
H9 H 0.114188 0.506293 -0.025045 0.067 Uiso 1 1 calc R . . . .
N10 N 0.28117(17) 0.5973(2) 0.08481(16) 0.0527(8) Uani 1 1 d . . . . .
H10C H 0.236938 0.627466 0.075540 0.063 Uiso 1 1 calc R . . . .
H10D H 0.298707 0.573382 0.130934 0.063 Uiso 1 1 calc R . . . .
N11 N 0.44456(16) 0.5663(2) 0.32553(16) 0.0524(8) Uani 1 1 d . . . . .
H11C H 0.399905 0.564924 0.329521 0.063 Uiso 1 1 calc R . . . .
H11D H 0.438335 0.536284 0.283305 0.063 Uiso 1 1 calc R . . . .
N12 N 0.53130(18) 0.3654(2) 0.45957(17) 0.0593(8) Uani 1 1 d . . . . .
N13 N 0.50787(18) 0.2715(2) 0.44973(19) 0.0574(8) Uani 1 1 d . . . . .
H13 H 0.527835 0.226756 0.482800 0.069 Uiso 1 1 calc R . . . .
N14 N 0.34980(16) 0.1382(2) 0.38071(16) 0.0513(8) Uani 1 1 d . . . . .
H14A H 0.339817 0.074437 0.377175 0.062 Uiso 1 1 calc R . . . .
H14B H 0.363048 0.155495 0.428009 0.062 Uiso 1 1 calc R . . . .
N3N N 0.0527(2) 0.9104(2) 0.34502(19) 0.0590(8) Uani 1 1 d . . . . .
O31 O 0.00937(18) 0.8751(2) 0.28398(17) 0.0863(9) Uani 1 1 d . . . . .
O32 O 0.11269(19) 0.9511(2) 0.35445(16) 0.0746(9) Uani 1 1 d . . . . .
O33 O 0.03670(17) 0.8990(2) 0.40114(16) 0.0801(9) Uani 1 1 d . . . . .
N4N N 0.0895(2) 0.9187(3) 0.0734(2) 0.0678(9) Uani 1 1 d . . . . .
O41 O 0.0357(2) 0.8786(3) 0.0215(2) 0.1122(12) Uani 1 1 d . . . . .
O42 O 0.08428(19) 0.9364(3) 0.13177(19) 0.1078(12) Uani 1 1 d . . . . .
O43 O 0.1504(2) 0.9366(2) 0.06659(17) 0.0865(10) Uani 1 1 d . . . . .
N5N N 0.4811(3) 0.4625(3) 0.1873(2) 0.0679(9) Uani 1 1 d . . . . .
O51 O 0.5334(2) 0.5031(2) 0.2403(2) 0.0848(9) Uani 1 1 d . . . . .
O52 O 0.4947(2) 0.4213(3) 0.13821(18) 0.0967(11) Uani 1 1 d . . . . .
O53 O 0.41425(19) 0.4644(2) 0.18431(18) 0.0854(9) Uani 1 1 d . . . . .
N6N N 0.6327(2) 0.3944(3) 0.07645(19) 0.0543(8) Uani 1 1 d . . . . .
O61 O 0.68766(16) 0.43823(19) 0.12598(16) 0.0668(7) Uani 1 1 d . . . . .
O62 O 0.58302(17) 0.4402(2) 0.02509(17) 0.0740(8) Uani 1 1 d . . . . .
O63 O 0.62962(16) 0.30314(19) 0.07928(14) 0.0654(7) Uani 1 1 d . . . . .
N2N N 0.2967(3) 0.0993(4) 0.0086(4) 0.1063(18) Uani 1 1 d D . . . .
O21 O 0.3010(3) 0.0101(4) 0.0275(3) 0.1533(17) Uani 1 1 d D . . . .
O22 O 0.3313(5) 0.1512(4) 0.0688(4) 0.092(3) Uani 0.675(17) 1 d D . P A 1
O23 O 0.2741(7) 0.1249(13) -0.0591(8) 0.169(7) Uani 0.675(17) 1 d D . P A 1
N1N N 0.2180(3) 0.4762(3) 0.2227(2) 0.0691(10) Uani 1 1 d D U . . .
O11A O 0.2470(7) 0.4129(8) 0.2631(6) 0.178(5) Uani 0.706(12) 1 d . U P B 1
O13A O 0.2474(5) 0.5499(5) 0.2173(4) 0.092(3) Uani 0.706(12) 1 d . . P B 1
O12A O 0.1460(3) 0.4649(6) 0.1881(4) 0.103(3) Uani 0.706(12) 1 d . . P B 1
O13B O 0.1875(11) 0.5506(14) 0.1900(8) 0.092(7) Uani 0.294(12) 1 d . . P B 2
O11B O 0.2918(5) 0.4765(13) 0.2322(7) 0.092(6) Uani 0.294(12) 1 d D . P B 2
O12B O 0.1972(16) 0.4037(15) 0.2399(9) 0.116(9) Uani 0.294(12) 1 d . . P B 2
O1 O 0.2632(2) 0.0640(3) 0.1747(2) 0.1014(11) Uani 1 1 d . . . . .
H1C H 0.236009 0.023710 0.141487 0.152 Uiso 1 1 d G . . . .
H1D H 0.297389 0.088182 0.162595 0.152 Uiso 1 1 d G . . . .
O2 O 0.33988(16) 0.5830(2) 0.39182(16) 0.0746(8) Uani 1 1 d D . . . .
H2E H 0.3650(4) 0.6010(3) 0.4355(7) 0.090 Uiso 1 1 d DGR . . . .
H2F H 0.3180(3) 0.5313(8) 0.39221(16) 0.090 Uiso 1 1 d DGR . . . .
O3 O 0.05671(19) 0.6328(3) 0.1021(2) 0.1087(12) Uani 1 1 d D . . . .
H3C H 0.0729(3) 0.5788(9) 0.1222(3) 0.130 Uiso 1 1 d DGR . . . .
H3D H 0.0195(6) 0.6175(4) 0.0621(6) 0.130 Uiso 1 1 d DGR . . . .
O4 O 0.15142(19) 0.6998(2) 0.0407(2) 0.1008(11) Uani 1 1 d D . . . .
H4A H 0.1118(6) 0.7037(2) -0.0003(6) 0.121 Uiso 1 1 d DGR . . . .
H4B H 0.1331(3) 0.6966(2) 0.0739(5) 0.121 Uiso 1 1 d DGR . . . .
O5 O 0.3844(2) 0.3156(3) 0.02404(17) 0.1006(11) Uani 1 1 d D . . . .
H5C H 0.3722(3) 0.2652(8) 0.0402(3) 0.121 Uiso 1 1 d DGR . . . .
H5D H 0.4181(5) 0.3395(4) 0.0622(6) 0.121 Uiso 1 1 d DGR . . . .
O1AA O 0.2617(17) 0.1459(13) 0.0249(10) 0.182(12) Uani 0.325(17) 1 d D . P A 2
O0AA O 0.2812(15) 0.0958(15) -0.0574(10) 0.106(7) Uani 0.325(17) 1 d D . P A 2

loop_
_atom_site_aniso_label
_atom_site_aniso_U_11
_atom_site_aniso_U_22
_atom_site_aniso_U_33
_atom_site_aniso_U_23
_atom_site_aniso_U_13
_atom_site_aniso_U_12
C1 0.060(2) 0.047(2) 0.050(2) -0.0023(18) 0.029(2) -0.0024(18)
C2 0.055(2) 0.052(2) 0.051(2) 0.0037(18) 0.026(2) 0.0063(18)
C3 0.050(2) 0.061(2) 0.064(3) 0.011(2) 0.029(2) 0.0112(19)
C4 0.055(2) 0.055(2) 0.052(2) 0.0024(19) 0.030(2) 0.0069(19)
C5 0.065(3) 0.057(2) 0.057(2) -0.009(2) 0.034(2) -0.005(2)
C6 0.060(2) 0.045(2) 0.061(3) -0.001(2) 0.034(2) 0.0034(18)
C7 0.085(3) 0.049(2) 0.090(3) 0.000(2) 0.060(3) 0.002(2)
C8 0.067(2) 0.052(2) 0.050(2) 0.0059(18) 0.031(2) 0.0034(19)
C9 0.054(2) 0.051(2) 0.053(2) 0.0044(18) 0.026(2) -0.0030(18)
C10 0.062(2) 0.050(2) 0.045(2) 0.0011(18) 0.024(2) -0.0048(18)
C11 0.056(2) 0.066(2) 0.047(2) 0.0031(19) 0.021(2) -0.013(2)
C12 0.077(3) 0.056(2) 0.064(3) -0.003(2) 0.044(2) -0.007(2)
C13 0.067(3) 0.047(2) 0.049(2) -0.0037(18) 0.035(2) -0.005(2)
C14 0.060(3) 0.055(2) 0.052(2) 0.0024(19) 0.027(2) 0.0023(19)
C15 0.053(2) 0.051(2) 0.047(2) -0.0040(18) 0.022(2) -0.0041(18)
C16 0.071(3) 0.053(2) 0.056(2) -0.0116(19) 0.034(2) -0.013(2)
C17 0.071(3) 0.058(2) 0.056(2) -0.0064(19) 0.037(2) -0.016(2)
C18 0.061(2) 0.053(2) 0.051(2) -0.0009(19) 0.030(2) -0.0060(19)
C19 0.052(2) 0.050(2) 0.060(3) 0.0000(19) 0.025(2) -0.0001(18)
C20 0.058(2) 0.049(2) 0.067(3) -0.005(2) 0.022(2) -0.0021(19)
C21 0.055(2) 0.061(2) 0.055(2) 0.006(2) 0.016(2) 0.003(2)
C22 0.051(2) 0.053(2) 0.047(2) 0.0045(19) 0.022(2) 0.0046(19)
C23 0.053(2) 0.055(2) 0.051(2) 0.003(2) 0.014(2) 0.0020(19)
C24 0.049(2) 0.053(2) 0.055(2) 0.001(2) 0.026(2) -0.0006(19)
C25 0.056(2) 0.057(2) 0.068(3) -0.004(2) 0.029(2) 0.0053(19)
C26 0.048(2) 0.052(2) 0.052(2) 0.0089(18) 0.0165(19) 0.0036(18)
C27 0.050(2) 0.057(2) 0.047(2) 0.0068(18) 0.0185(19) 0.0026(18)
N1 0.0500(18) 0.0458(17) 0.0460(18) -0.0005(14) 0.0234(15) -0.0007(14)
N2 0.0540(18) 0.0479(17) 0.0527(19) 0.0024(15) 0.0274(16) 0.0019(14)
N3 0.089(3) 0.056(2) 0.062(2) -0.0006(17) 0.036(2) -0.0082(18)
N4 0.088(3) 0.063(2) 0.055(2) 0.0064(18) 0.036(2) 0.0003(19)
N5 0.063(2) 0.0461(17) 0.0472(18) 0.0017(14) 0.0225(16) -0.0022(14)
N6 0.0470(17) 0.0478(17) 0.0438(18) 0.0025(14) 0.0195(15) -0.0002(14)
N7 0.0575(19) 0.0550(18) 0.0462(18) 0.0038(15) 0.0232(16) 0.0003(15)
N8 0.056(2) 0.061(2) 0.053(2) 0.0038(17) 0.0198(17) -0.0052(18)
N9 0.066(2) 0.0527(19) 0.0482(19) 0.0066(15) 0.0216(18) -0.0055(17)
N10 0.063(2) 0.0506(17) 0.0511(19) -0.0036(15) 0.0303(17) -0.0065(15)
N11 0.0495(18) 0.0519(18) 0.0527(19) 0.0016(15) 0.0180(16) 0.0000(15)
N12 0.066(2) 0.060(2) 0.050(2) 0.0030(17) 0.0217(18) -0.0041(17)
N13 0.058(2) 0.055(2) 0.058(2) 0.0104(16) 0.0225(19) 0.0019(16)
N14 0.0533(19) 0.0455(17) 0.0526(19) 0.0033(14) 0.0193(16) 0.0003(14)
N3N 0.066(2) 0.057(2) 0.053(2) -0.0024(17) 0.024(2) 0.0005(18)
O31 0.083(2) 0.102(2) 0.0509(18) -0.0177(18) 0.0043(17) -0.0014(18)
O32 0.092(2) 0.0657(18) 0.081(2) -0.0111(15) 0.0501(19) -0.0237(16)
O33 0.082(2) 0.102(2) 0.0677(19) -0.0270(17) 0.0417(17) -0.0302(17)
N4N 0.075(3) 0.075(2) 0.050(2) 0.0001(19) 0.023(2) 0.012(2)
O41 0.091(3) 0.143(3) 0.090(3) -0.030(3) 0.024(2) -0.015(2)
O42 0.091(2) 0.168(4) 0.070(2) -0.017(2) 0.039(2) 0.024(2)
O43 0.096(2) 0.103(2) 0.073(2) -0.0058(18) 0.049(2) -0.0140(19)
N5N 0.078(3) 0.069(2) 0.062(3) 0.011(2) 0.035(2) 0.016(2)
O51 0.081(2) 0.092(2) 0.082(2) -0.019(2) 0.033(2) -0.0003(19)
O52 0.107(3) 0.118(3) 0.070(2) -0.015(2) 0.042(2) 0.016(2)
O53 0.078(2) 0.097(2) 0.080(2) 0.0007(18) 0.0316(19) 0.0021(18)
N6N 0.064(2) 0.058(2) 0.045(2) -0.0005(18) 0.0266(19) -0.0024(19)
O61 0.0683(18) 0.0533(16) 0.0644(18) -0.0032(14) 0.0130(16) -0.0112(14)
O62 0.075(2) 0.0747(19) 0.0611(19) 0.0079(16) 0.0166(17) 0.0100(16)
O63 0.094(2) 0.0407(16) 0.0576(17) -0.0059(13) 0.0271(16) -0.0109(14)
N2N 0.088(4) 0.089(4) 0.155(7) 0.034(5) 0.063(5) 0.001(3)
O21 0.157(4) 0.148(5) 0.146(4) -0.003(4) 0.054(3) -0.018(4)
O22 0.110(6) 0.075(4) 0.087(5) -0.015(3) 0.037(5) -0.007(3)
O23 0.076(6) 0.216(12) 0.193(12) 0.139(10) 0.035(6) 0.026(7)
N1N 0.074(3) 0.068(3) 0.056(3) -0.005(2) 0.018(2) 0.011(3)
O11A 0.176(8) 0.117(6) 0.190(7) 0.084(5) 0.023(6) 0.015(6)
O13A 0.156(8) 0.055(4) 0.097(5) -0.025(4) 0.084(6) -0.043(6)
O12A 0.074(4) 0.129(6) 0.105(5) -0.057(5) 0.037(4) -0.017(4)
O13B 0.099(13) 0.098(13) 0.083(10) 0.031(9) 0.043(10) 0.037(13)
O11B 0.068(9) 0.101(13) 0.094(9) -0.024(8) 0.019(7) 0.002(7)
O12B 0.19(2) 0.105(12) 0.060(10) -0.016(9) 0.058(13) -0.105(15)
O1 0.109(3) 0.103(3) 0.094(3) -0.013(2) 0.044(2) 0.005(2)
O2 0.079(2) 0.0750(19) 0.0713(19) -0.0011(15) 0.0324(16) -0.0076(15)
O3 0.078(2) 0.131(3) 0.099(3) -0.017(2) 0.019(2) 0.007(2)
O4 0.088(2) 0.079(2) 0.111(3) 0.000(2) 0.017(2) 0.0075(18)
O5 0.125(3) 0.107(3) 0.061(2) -0.0014(18) 0.030(2) -0.012(2)
O1AA 0.22(3) 0.227(19) 0.083(11) -0.013(12) 0.047(15) 0.149(17)
O0AA 0.127(14) 0.148(14) 0.073(10) 0.079(9) 0.073(10) 0.090(11)

loop_
_atom_type_symbol
_atom_type_description
_atom_type_scat_dispersion_real
_atom_type_scat_dispersion_imag
_atom_type_scat_source
C C 0.0033 0.0016 'International Tables Vol C Tables 4.2.6.8 and 6.1.1.4'
H H 0.0000 0.0000 'International Tables Vol C Tables 4.2.6.8 and 6.1.1.4'
N N 0.0061 0.0033 'International Tables Vol C Tables 4.2.6.8 and 6.1.1.4'
O O 0.0106 0.0060 'International Tables Vol C Tables 4.2.6.8 and 6.1.1.4'

loop_
_geom_angle_atom_site_label_1
_geom_angle_atom_site_label_2
_geom_angle_atom_site_label_3
_geom_angle
H1A C1 H1B 107.8
C2 C1 H1A 109.1
C2 C1 H1B 109.1
N1 C1 H1A 109.1
N1 C1 H1B 109.1
N1 C1 C2 112.6(3)
C1 C2 H2A 109.2
C1 C2 H2B 109.2
H2A C2 H2B 107.9
N2 C2 C1 112.2(3)
N2 C2 H2A 109.2
N2 C2 H2B 109.2
H3A C3 H3B 108.0
C4 C3 H3A 109.3
C4 C3 H3B 109.3
C4 C3 N2 111.5(3)
N2 C3 H3A 109.3
N2 C3 H3B 109.3
C5 C4 C3 129.2(4)
N3 C4 C3 120.3(3)
N3 C4 C5 110.5(3)
C4 C5 H5 126.9
C6 C5 C4 106.2(3)
C6 C5 H5 126.9
C5 C6 C7 133.7(4)
N4 C6 C5 105.7(3)
N4 C6 C7 120.6(3)
C6 C7 H7A 109.3
C6 C7 H7B 109.3
C6 C7 N5 111.8(3)
H7A C7 H7B 107.9
N5 C7 H7A 109.3
N5 C7 H7B 109.3
H8A C8 H8B 107.8
C9 C8 H8A 109.1
C9 C8 H8B 109.1
N5 C8 H8A 109.1
N5 C8 H8B 109.1
N5 C8 C9 112.6(3)
C8 C9 H9A 108.8
C8 C9 H9B 108.8
H9A C9 H9B 107.7
N6 C9 C8 114.0(3)
N6 C9 H9A 108.8
N6 C9 H9B 108.8
H10A C10 H10B 107.9
C11 C10 H10A 109.3
C11 C10 H10B 109.3
N6 C10 H10A 109.3
N6 C10 H10B 109.3
N6 C10 C11 111.7(3)
C10 C11 H11A 109.4
C10 C11 H11B 109.4
H11A C11 H11B 108.0
N7 C11 C10 111.2(3)
N7 C11 H11A 109.4
N7 C11 H11B 109.4
H12A C12 H12B 108.0
C13 C12 H12A 109.4
C13 C12 H12B 109.4
N7 C12 H12A 109.4
N7 C12 H12B 109.4
N7 C12 C13 111.3(3)
C14 C13 C12 129.7(4)
N8 C13 C12 118.9(3)
N8 C13 C14 111.3(3)
C13 C14 H14 127.2
C15 C14 C13 105.5(3)
C15 C14 H14 127.2
C14 C15 C16 132.2(4)
N9 C15 C14 106.2(3)
N9 C15 C16 121.6(3)
C15 C16 H16A 109.4
C15 C16 H16B 109.4
H16A C16 H16B 108.0
N10 C16 C15 111.4(3)
N10 C16 H16A 109.4
N10 C16 H16B 109.4
H17A C17 H17B 108.1
C18 C17 H17A 109.5
C18 C17 H17B 109.5
N10 C17 H17A 109.5
N10 C17 H17B 109.5
N10 C17 C18 110.8(3)
C17 C18 H18A 108.9
C17 C18 H18B 108.9
H18A C18 H18B 107.7
N1 C18 C17 113.5(3)
N1 C18 H18A 108.9
N1 C18 H18B 108.9
H19A C19 H19B 107.5
C20 C19 H19A 108.4
C20 C19 H19B 108.4
N1 C19 H19A 108.4
N1 C19 H19B 108.4
N1 C19 C20 115.4(3)
C19 C20 H20A 108.4
C19 C20 H20B 108.4
H20A C20 H20B 107.5
N11 C20 C19 115.3(3)
N11 C20 H20A 108.4
N11 C20 H20B 108.4
H21A C21 H21B 107.5
C22 C21 H21A 108.6
C22 C21 H21B 108.6
N11 C21 H21A 108.6
N11 C21 H21B 108.6
N11 C21 C22 114.9(3)
C23 C22 C21 133.0(4)
N12 C22 C21 116.1(3)
N12 C22 C23 110.8(3)
C22 C23 H23 127.0
C24 C23 C22 105.9(3)
C24 C23 H23 127.0
C23 C24 C25 133.5(4)
N13 C24 C23 105.9(3)
N13 C24 C25 120.6(3)
C24 C25 H25A 108.9
C24 C25 H25B 108.9
C24 C25 N14 113.2(3)
H25A C25 H25B 107.8
N14 C25 H25A 108.9
N14 C25 H25B 108.9
H26A C26 H26B 108.3
C27 C26 H26A 109.8
C27 C26 H26B 109.8
N14 C26 H26A 109.8
N14 C26 H26B 109.8
N14 C26 C27 109.2(3)
C26 C27 H27A 109.5
C26 C27 H27B 109.5
H27A C27 H27B 108.1
N6 C27 C26 110.5(3)
N6 C27 H27A 109.5
N6 C27 H27B 109.5
C18 N1 C1 107.5(3)
C19 N1 C1 111.0(3)
C19 N1 C18 109.3(3)
C2 N2 C3 111.7(3)
C2 N2 H2C 109.3
C2 N2 H2D 109.3
C3 N2 H2C 109.3
C3 N2 H2D 109.3
H2C N2 H2D 107.9
C4 N3 N4 104.1(3)
C6 N4 N3 113.4(3)
C6 N4 H4 123.3
N3 N4 H4 123.3
C7 N5 C8 112.1(3)
C7 N5 H5A 109.2
C7 N5 H5B 109.2
C8 N5 H5A 109.2
C8 N5 H5B 109.2
H5A N5 H5B 107.9
C9 N6 C10 109.4(3)
C27 N6 C9 111.2(3)
C27 N6 C10 109.9(3)
C11 N7 H7C 108.7
C11 N7 H7D 108.7
C12 N7 C11 114.2(3)
C12 N7 H7C 108.7
C12 N7 H7D 108.7
H7C N7 H7D 107.6
C13 N8 N9 104.2(3)
C15 N9 H9 123.6
N8 N9 C15 112.8(3)
N8 N9 H9 123.6
C16 N10 H10C 108.9
C16 N10 H10D 108.9
C17 N10 C16 113.4(3)
C17 N10 H10C 108.9
C17 N10 H10D 108.9
H10C N10 H10D 107.7
C20 N11 H11C 109.5
C20 N11 H11D 109.5
C21 N11 C20 110.5(3)
C21 N11 H11C 109.5
C21 N11 H11D 109.5
H11C N11 H11D 108.1
C22 N12 N13 104.6(3)
C24 N13 N12 112.8(3)
C24 N13 H13 123.6
N12 N13 H13 123.6
C25 N14 H14A 108.6
C25 N14 H14B 108.6
C26 N14 C25 114.7(3)
C26 N14 H14A 108.6
C26 N14 H14B 108.6
H14A N14 H14B 107.6
O31 N3N O33 119.3(4)
O32 N3N O31 122.3(3)
O32 N3N O33 118.3(3)
O41 N4N O43 119.3(4)
O42 N4N O41 120.2(4)
O42 N4N O43 120.4(4)
O51 N5N O53 118.9(4)
O52 N5N O51 120.3(4)
O52 N5N O53 120.8(4)
O61 N6N O63 118.9(3)
O62 N6N O61 120.6(3)
O62 N6N O63 120.6(4)
O21 N2N O22 108.2(7)
O21 N2N O23 121.8(10)
O23 N2N O22 128.9(9)
O1AA N2N O21 117.4(12)
O1AA N2N O0AA 116.3(13)
O0AA N2N O21 103.6(11)
O11A N1N O13A 126.4(9)
O11A N1N O12A 112.6(8)
O13A N1N O12A 120.5(7)
O13B N1N O11B 108.5(13)
O12B N1N O13B 135.8(17)
O12B N1N O11B 115.2(16)
H1C O1 H1D 109.5
H2E O2 H2F 108.8
H3C O3 H3D 103.0
H4A O4 H4B 104.0
H5C O5 H5D 102.5

loop_
_geom_bond_atom_site_label_1
_geom_bond_atom_site_label_2
_geom_bond_distance
C1 H1A 0.9700
C1 H1B 0.9700
C1 C2 1.501(5)
C1 N1 1.482(4)
C2 H2A 0.9700
C2 H2B 0.9700
C2 N2 1.492(4)
C3 H3A 0.9700
C3 H3B 0.9700
C3 C4 1.489(5)
C3 N2 1.498(4)
C4 C5 1.395(5)
C4 N3 1.339(5)
C5 H5 0.9300
C5 C6 1.364(5)
C6 C7 1.475(5)
C6 N4 1.340(5)
C7 H7A 0.9700
C7 H7B 0.9700
C7 N5 1.477(5)
C8 H8A 0.9700
C8 H8B 0.9700
C8 C9 1.509(5)
C8 N5 1.495(4)
C9 H9A 0.9700
C9 H9B 0.9700
C9 N6 1.478(4)
C10 H10A 0.9700
C10 H10B 0.9700
C10 C11 1.509(5)
C10 N6 1.479(4)
C11 H11A 0.9700
C11 H11B 0.9700
C11 N7 1.494(4)
C12 H12A 0.9700
C12 H12B 0.9700
C12 C13 1.489(5)
C12 N7 1.479(4)
C13 C14 1.391(5)
C13 N8 1.336(5)
C14 H14 0.9300
C14 C15 1.368(5)
C15 C16 1.485(5)
C15 N9 1.349(4)
C16 H16A 0.9700
C16 H16B 0.9700
C16 N10 1.482(4)
C17 H17A 0.9700
C17 H17B 0.9700
C17 C18 1.511(5)
C17 N10 1.480(4)
C18 H18A 0.9700
C18 H18B 0.9700
C18 N1 1.470(4)
C19 H19A 0.9700
C19 H19B 0.9700
C19 C20 1.513(5)
C19 N1 1.468(4)
C20 H20A 0.9700
C20 H20B 0.9700
C20 N11 1.504(4)
C21 H21A 0.9700
C21 H21B 0.9700
C21 C22 1.489(5)
C21 N11 1.474(5)
C22 C23 1.390(5)
C22 N12 1.337(5)
C23 H23 0.9300
C23 C24 1.373(5)
C24 C25 1.489(5)
C24 N13 1.345(5)
C25 H25A 0.9700
C25 H25B 0.9700
C25 N14 1.491(4)
C26 H26A 0.9700
C26 H26B 0.9700
C26 C27 1.524(5)
C26 N14 1.486(4)
C27 H27A 0.9700
C27 H27B 0.9700
C27 N6 1.465(4)
N2 H2C 0.8900
N2 H2D 0.8900
N3 N4 1.347(4)
N4 H4 0.8600
N5 H5A 0.8900
N5 H5B 0.8900
N7 H7C 0.8900
N7 H7D 0.8900
N8 N9 1.345(4)
N9 H9 0.8600
N10 H10C 0.8900
N10 H10D 0.8900
N11 H11C 0.8900
N11 H11D 0.8900
N12 N13 1.349(4)
N13 H13 0.8600
N14 H14A 0.8900
N14 H14B 0.8900
N3N O31 1.240(4)
N3N O32 1.219(4)
N3N O33 1.272(4)
N4N O41 1.239(5)
N4N O42 1.218(4)
N4N O43 1.252(4)
N5N O51 1.238(4)
N5N O52 1.237(4)
N5N O53 1.255(4)
N6N O61 1.252(4)
N6N O62 1.234(4)
N6N O63 1.254(4)
N2N O21 1.268(6)
N2N O22 1.303(8)
N2N O23 1.269(11)
N2N O1AA 1.067(15)
N2N O0AA 1.208(18)
N1N O11A 1.152(9)
N1N O13A 1.182(7)
N1N O12A 1.268(6)
N1N O13B 1.218(15)
N1N O11B 1.345(8)
N1N O12B 1.170(15)
O1 H1C 0.8495
O1 H1D 0.8505
O2 H2E 0.830(12)
O2 H2F 0.825(12)
O3 H3C 0.836(12)
O3 H3D 0.840(12)
O4 H4A 0.850(12)
O4 H4B 0.859(12)
O5 H5C 0.832(12)
O5 H5D 0.828(12)

loop_
_geom_hbond_atom_site_label_D
_geom_hbond_atom_site_label_H
_geom_hbond_atom_site_label_A
_geom_hbond_distance_DH
_geom_hbond_distance_HA
_geom_hbond_distance_DA
_geom_hbond_angle_DHA
_geom_hbond_site_symmetry_A
_geom_hbond_publ_flag
N2 H2C O63 0.89 2.11 2.976(4) 164.8 2_655 yes
N2 H2D O13A 0.89 2.08 2.959(7) 171.3 . yes
N4 H4 O43 0.86 2.05 2.867(4) 158.5 4_576 yes
N5 H5A O23 0.89 2.07 2.842(13) 144.8 4_566 yes
N5 H5B O31 0.89 1.96 2.816(4) 160.5 2_545 yes
N7 H7C O33 0.89 1.99 2.849(4) 161.3 2_545 yes
N7 H7D O12A 0.89 2.41 2.968(8) 120.8 . yes
N7 H7D O12B 0.89 2.08 2.901(15) 152.9 . yes
N9 H9 O33 0.86 2.05 2.886(4) 163.7 4_575 yes
N10 H10C O4 0.89 1.79 2.665(4) 167.6 . yes
N10 H10D O13A 0.89 2.31 3.005(6) 134.9 . yes
N11 H11C O2 0.89 2.01 2.816(4) 149.5 . yes
N11 H11D O51 0.89 2.35 2.970(4) 127.0 . yes
N11 H11D O53 0.89 2.06 2.946(4) 175.0 . yes
N13 H13 O63 0.86 2.12 2.838(4) 140.4 4_566 yes
N14 H14A O61 0.89 1.93 2.819(4) 174.9 2_645 yes
N14 H14B O5 0.89 1.80 2.693(4) 175.7 4_566 yes
O1 H1C O43 0.85 2.07 2.903(5) 167.3 1_545 yes
O3 H3C O12A 0.84 2.14 2.946(10) 162.6 . yes
O3 H3C O13B 0.84 2.08 2.634(16) 123.6 . yes
O3 H3D N8 0.84 2.10 2.893(5) 157.1 3_565 yes
O4 H4B O3 0.86 1.97 2.719(5) 145.0 . yes
O5 H5C O22 0.83 1.93 2.760(6) 173.1 . yes
O5 H5D O52 0.83 1.96 2.769(5) 167.2 . yes

loop_
_geom_torsion_atom_site_label_1
_geom_torsion_atom_site_label_2
_geom_torsion_atom_site_label_3
_geom_torsion_atom_site_label_4
_geom_torsion
C1 C2 N2 C3 168.0(3)
C2 C1 N1 C18 85.9(3)
C2 C1 N1 C19 -154.6(3)
C3 C4 C5 C6 177.7(3)
C3 C4 N3 N4 -177.8(3)
C4 C3 N2 C2 179.2(3)
C4 C5 C6 C7 179.5(4)
C4 C5 C6 N4 0.3(4)
C4 N3 N4 C6 -0.6(4)
C5 C4 N3 N4 0.8(4)
C5 C6 C7 N5 36.3(6)
C5 C6 N4 N3 0.2(4)
C6 C7 N5 C8 172.6(3)
C7 C6 N4 N3 -179.1(3)
C8 C9 N6 C10 -167.5(3)
C8 C9 N6 C27 71.0(4)
C9 C8 N5 C7 157.6(3)
C10 C11 N7 C12 87.1(4)
C11 C10 N6 C9 78.9(3)
C11 C10 N6 C27 -158.8(3)
C12 C13 C14 C15 -179.6(3)
C12 C13 N8 N9 179.3(3)
C13 C12 N7 C11 172.5(3)
C13 C14 C15 C16 178.5(4)
C13 C14 C15 N9 0.3(4)
C13 N8 N9 C15 0.5(4)
C14 C13 N8 N9 -0.3(4)
C14 C15 C16 N10 -94.2(5)
C14 C15 N9 N8 -0.5(4)
C15 C16 N10 C17 178.9(3)
C16 C15 N9 N8 -179.0(3)
C17 C18 N1 C1 -161.9(3)
C17 C18 N1 C19 77.5(4)
C18 C17 N10 C16 172.2(3)
C19 C20 N11 C21 147.2(3)
C20 C19 N1 C1 72.1(4)
C20 C19 N1 C18 -169.4(3)
C21 C22 C23 C24 175.5(4)
C21 C22 N12 N13 -176.2(3)
C22 C21 N11 C20 -178.6(3)
C22 C23 C24 C25 -179.8(3)
C22 C23 C24 N13 -0.2(4)
C22 N12 N13 C24 -0.2(4)
C23 C22 N12 N13 0.1(4)
C23 C24 C25 N14 -88.9(5)
C23 C24 N13 N12 0.2(4)
C24 C25 N14 C26 72.0(4)
C25 C24 N13 N12 180.0(3)
C26 C27 N6 C9 -157.2(3)
C26 C27 N6 C10 81.6(3)
C27 C26 N14 C25 175.2(3)
N1 C1 C2 N2 77.4(4)
N1 C19 C20 N11 71.1(4)
N2 C3 C4 C5 -88.8(5)
N2 C3 C4 N3 89.4(4)
N3 C4 C5 C6 -0.7(4)
N4 C6 C7 N5 -144.7(4)
N5 C8 C9 N6 49.7(4)
N6 C10 C11 N7 62.6(4)
N7 C12 C13 C14 112.2(4)
N7 C12 C13 N8 -67.4(4)
N8 C13 C14 C15 0.0(4)
N9 C15 C16 N10 83.8(4)
N10 C17 C18 N1 56.0(4)
N11 C21 C22 C23 15.7(6)
N11 C21 C22 N12 -169.0(3)
N12 C22 C23 C24 0.0(4)
N13 C24 C25 N14 91.5(4)
N14 C26 C27 N6 -168.8(3)
